data_2006731
loop_
_publ_author_name
'Hensen, Karl'
'Pickel, Peter'
'Lemke, Alexander'
'Bolte, Michael'

_publ_section_title
;
 4-Methylpyridinium Pentachloro(4-methylpyridine-<i>N</i>)titanate(IV)
 Acetonitrile Solvate at 143K
;
_journal_issue 11
_journal_name_full 'Acta Crystallographica Section C'
_journal_page_first 1583
_journal_page_last 1585
_journal_paper_doi 10.1107/S0108270197008949
_journal_volume 53
_journal_year 1997
_chemical_formula_iupac '(C6 H8 N) [Ti Cl5 (C6 H7 N)] , C2 H3 N'
_chemical_formula_moiety 'C6 H7 Cl5 N1 Ti1+,C6 H8 N1 -,C2 H3 N1'
_chemical_formula_sum 'C14 H18 Cl5 N3 Ti'
_chemical_formula_weight 453.46
_chemical_name_systematic
;
N-Hydro-4-methylpyridinium Pentachloro(4-methylpyridino)titanate(IV)
Acetonitrile at 143K
;
_space_group_IT_number 31
_symmetry_cell_setting orthorhombic
_symmetry_space_group_name_Hall 'P 2ac -2'
_symmetry_space_group_name_H-M 'P m n 21'
_audit_creation_method SHELXL
_cell_angle_alpha 90
_cell_angle_beta 90
_cell_angle_gamma 90
_cell_formula_units_Z 2
_cell_length_a 7.18070(10)
_cell_length_b 10.8165(2)
_cell_length_c 12.6864(2)
_cell_measurement_reflns_used 4007
_cell_measurement_temperature 143
_cell_measurement_theta_max 25.00
_cell_measurement_theta_min 1.00
_cell_volume 985.35(3)
_computing_cell_refinement SMART
_computing_data_collection 'SMART (Siemens, 1995)'
_computing_data_reduction 'SAINT (Siemens, 1995)'
_computing_molecular_graphics 'XP SHELXTL-Plus (Sheldrick, 1991)'
_computing_structure_refinement 'SHELXL96 (Sheldrick, 1996b)'
_computing_structure_solution 'SHELXS86 (Sheldrick, 1990)'
_diffrn_ambient_temperature 143
_diffrn_measurement_device 'Siemens CCD three circle diffractometer'
_diffrn_measurement_method \w
_diffrn_radiation_monochromator 'highly oriented graphite crystal'
_diffrn_radiation_source 'fine-focus sealed tube'
_diffrn_radiation_type MoK\a
_diffrn_radiation_wavelength 0.71073
_diffrn_reflns_av_R_equivalents 0.0587
_diffrn_reflns_av_sigmaI/netI 0.0573
_diffrn_reflns_limit_h_max 8
_diffrn_reflns_limit_h_min -8
_diffrn_reflns_limit_k_max 13
_diffrn_reflns_limit_k_min -13
_diffrn_reflns_limit_l_max 15
_diffrn_reflns_limit_l_min -15
_diffrn_reflns_number 7873
_diffrn_reflns_theta_max 26.47
_diffrn_reflns_theta_min 2.47
_diffrn_standards_decay_% 0
_diffrn_standards_interval_time 0
_diffrn_standards_number 0
_exptl_absorpt_coefficient_mu 1.113
_exptl_absorpt_correction_T_max 0.895
_exptl_absorpt_correction_T_min 0.684
_exptl_absorpt_correction_type 'Empirical, SADABS (Sheldrick,1996a)'
_exptl_crystal_colour 'light yellow transparent'
_exptl_crystal_density_diffrn 1.528
_exptl_crystal_density_meas ?
_exptl_crystal_description block
_exptl_crystal_F_000 460
_exptl_crystal_size_max 0.40
_exptl_crystal_size_mid 0.15
_exptl_crystal_size_min 0.10
_refine_diff_density_max 0.271
_refine_diff_density_min -0.366
_refine_ls_abs_structure_details 'Flack (1983)'
_refine_ls_abs_structure_Flack 0.05(5)
_refine_ls_extinction_method none
_refine_ls_goodness_of_fit_all 1.072
_refine_ls_goodness_of_fit_obs 1.094
_refine_ls_matrix_type full
_refine_ls_number_parameters 133
_refine_ls_number_reflns 2130
_refine_ls_number_restraints 1
_refine_ls_restrained_S_all 1.071
_refine_ls_restrained_S_obs 1.094
_refine_ls_R_factor_all 0.0548
_refine_ls_R_factor_obs .0379
_refine_ls_shift/esd_max 0.000
_refine_ls_shift/esd_mean 0.000
_refine_ls_structure_factor_coef Fsqd
_refine_ls_weighting_details 'w = 1/[\s^2^(Fo^2^)+(0.0304P)^2^] where P=(Fo^2^+2Fc^2^)/3'
_refine_ls_weighting_scheme calc
_refine_ls_wR_factor_all 0.0735
_refine_ls_wR_factor_obs .0681
_reflns_number_observed 1780
_reflns_number_total 2130
_reflns_observed_criterion >2sigma(I)
_cod_data_source_file sk1120.cif
_cod_data_source_block he15
_cod_depositor_comments
;
The following automatic conversions were performed:
'_symmetry_cell_setting' value 'Orthorhombic' changed to 'orthorhombic'
according to '/home/saulius/struct/CIF-dictionaries/cif_core.dic'
dictionary named 'cif_core.dic' version 2.4.1 from 2010-06-29.

Automatic conversion script
Id: cif_fix_enum 1527 2010-12-29 10:47:43Z saulius 

The following automatic conversions were performed:

'_exptl_crystal_density_meas' value 'not measured' was changed to '?'
- the value is perceived as not measured.

Automatic conversion script
Id: cif_fix_values 3008 2015-01-20 13:52:24Z robertas 

The following automatic conversions were performed:

'_refine_ls_weighting_scheme' value 'calc w =
1/[\s^2^(Fo^2^)+(0.0304P)^2^] where P=(Fo^2^+2Fc^2^)/3' was changed
to 'calc'. New tag '_refine_ls_weighting_details' was created. The
value of the new tag was set to 'w = 1/[\s^2^(Fo^2^)+(0.0304P)^2^]
where P=(Fo^2^+2Fc^2^)/3'.

Automatic conversion script
Id: cif_fix_values 3143 2015-03-26 13:38:13Z robertas 
;
_cod_original_formula_sum 'C14 H18 Cl5 N3 Ti1'
_cod_database_code 2006731
_cod_database_fobs_code 2006731

loop_
_symmetry_equiv_pos_as_xyz
'x, y, z'
'-x+1/2, -y, z+1/2'
'x+1/2, -y, z+1/2'
'-x, y, z'

loop_
_atom_site_aniso_label
_atom_site_aniso_U_11
_atom_site_aniso_U_22
_atom_site_aniso_U_33
_atom_site_aniso_U_12
_atom_site_aniso_U_13
_atom_site_aniso_U_23
Ti1 .0253(4) .0156(4) .0190(5) .000 .000 .0012(4)
Cl1 .0328(7) .0243(7) .0177(7) .000 .000 .0000(6)
Cl2 .0271(4) .0212(4) .0244(5) -.0043(3) -.0029(4) .0021(4)
Cl3 .0298(5) .0223(5) .0269(5) .0049(3) .0000(5) -.0013(4)
N1 .022(2) .015(2) .020(2) .000 .000 .0006(19)
C2 .023(3) .016(3) .024(3) .000 .000 .003(2)
C3 .034(3) .024(3) .031(3) .000 .000 .004(3)
C4 .027(3) .037(3) .023(4) .000 .000 .005(3)
C4' .055(3) .043(4) .026(4) .000 .000 .003(3)
C5 .040(3) .024(3) .022(3) .000 .000 -.005(2)
C6 .034(3) .015(3) .020(3) .000 .000 -.001(2)
N11 .039(3) .020(3) .028(3) .000 .000 .008(2)
C12 .048(3) .027(3) .018(4) .000 .000 .002(3)
C13 .038(3) .022(3) .026(4) .000 .000 -.003(2)
C14 .026(3) .013(2) .025(3) .000 .000 .002(2)
C14' .049(4) .025(3) .031(3) .000 .000 .004(2)
C15 .030(3) .024(3) .021(3) .000 .000 .003(2)
C16 .033(3) .020(3) .032(4) .000 .000 -.005(2)
N21 .172(7) .043(4) .036(4) .000 .000 -.012(3)
C22 .073(5) .017(3) .026(4) .000 .000 -.004(3)
C23 .029(3) .031(3) .033(4) .000 .000 .003(3)

loop_
_atom_site_label
_atom_site_fract_x
_atom_site_fract_y
_atom_site_fract_z
_atom_site_U_iso_or_equiv
_atom_site_thermal_displace_type
_atom_site_calc_flag
_atom_site_refinement_flags
_atom_site_occupancy
_atom_site_disorder_group
_atom_site_type_symbol
Ti1 .0000 .27853(8) .58243(8) .0200(2) Uani d S 1 . Ti
Cl1 .0000 .31639(13) .40334(10) .0249(3) Uani d S 1 . Cl
Cl2 .22574(11) .43162(8) .61256(7) .0242(2) Uani d . 1 . Cl
Cl3 .22801(11) .13071(8) .57405(7) .0264(2) Uani d . 1 . Cl
N1 .0000 .2509(4) .7575(3) .0191(9) Uani d S 1 . N
C2 .0000 .1380(4) .8000(4) .0211(12) Uani d S 1 . C
H2 .0000 .0685 .7542 .025 Uiso calc SR 1 . H
C3 .0000 .1177(5) .9067(5) .0298(12) Uani d S 1 . C
H3 .0000 .0354 .9328 .036 Uiso calc SR 1 . H
C4 .0000 .2168(5) .9774(4) .0289(13) Uani d S 1 . C
C4' .0000 .1980(5) 1.0935(5) .0412(15) Uani d S 1 . C
H4'A .0000 .2784 1.1292 .049 Uiso d SR 1 . H
H4'B .1110 .1519 1.1152 .049 Uiso d R 1 . H
C5 .0000 .3341(5) .9320(4) .0287(12) Uani d S 1 . C
H5 .0000 .4054 .9757 .034 Uiso calc SR 1 . H
C6 .0000 .3471(5) .8242(4) .0231(12) Uani d S 1 . C
H6 .0000 .4283 .7955 .028 Uiso calc SR 1 . H
N11 .0000 .6178(4) .4424(3) .0290(11) Uani d S 1 . N
H11 .0000 .5417 .4670 .035 Uiso calc SR 1 . H
C12 .0000 .7126(5) .5105(4) .0310(14) Uani d S 1 . C
H12 .0000 .6970 .5842 .037 Uiso calc SR 1 . H
C13 .0000 .8309(5) .4745(4) .0289(13) Uani d S 1 . C
H13 .0000 .8976 .5232 .035 Uiso calc SR 1 . H
C14 .0000 .8551(4) .3665(4) .0213(11) Uani d S 1 . C
C14' .0000 .9834(5) .3250(4) .0352(14) Uani d S 1 . C
H14A .0000 1.0407 .3849 .053 Uiso d SR 1 . H
H14B .1114 .9975 .2820 .053 Uiso d R 1 . H
C15 .0000 .7535(5) .2980(4) .0248(13) Uani d S 1 . C
H15 .0000 .7659 .2238 .030 Uiso calc SR 1 . H
C16 .0000 .6358(5) .3388(4) .0282(13) Uani d S 1 . C
H16 .0000 .5667 .2926 .034 Uiso calc SR 1 . H
N21 .0000 .8408(6) .7408(6) .084(2) Uani d S 1 . N
C22 .0000 .7703(5) .8072(5) .0389(16) Uani d S 1 . C
C23 .0000 .6787(5) .8892(5) .0312(14) Uani d S 1 . C
H23B .0000 .7180 .9588 .037 Uiso d SR 1 . H
H23A .1141 .6291 .8853 .037 Uiso d R 1 . H

loop_
_atom_type_symbol
_atom_type_description
_atom_type_scat_dispersion_real
_atom_type_scat_dispersion_imag
_atom_type_scat_source
C C 0.0033 0.0016 'International Tables Vol C Tables 4.2.6.8 and 6.1.1.4'
H H 0.0000 0.0000 'International Tables Vol C Tables 4.2.6.8 and 6.1.1.4'
N N 0.0061 0.0033 'International Tables Vol C Tables 4.2.6.8 and 6.1.1.4'
Cl Cl 0.1484 0.1585 'International Tables Vol C Tables 4.2.6.8 and 6.1.1.4'
Ti Ti 0.2776 0.4457 'International Tables Vol C Tables 4.2.6.8 and 6.1.1.4'

loop_
_geom_angle_atom_site_label_1
_geom_angle_atom_site_label_2
_geom_angle_atom_site_label_3
_geom_angle_site_symmetry_1
_geom_angle_site_symmetry_3
_geom_angle
_geom_angle_publ_flag
N1 Ti1 Cl3 . 4 87.30(8) ?
N1 Ti1 Cl3 . . 87.30(8) yes
Cl3 Ti1 Cl3 4 . 91.23(5) yes
N1 Ti1 Cl1 . . 177.45(13) yes
Cl3 Ti1 Cl1 4 . 94.48(5) ?
Cl3 Ti1 Cl1 . . 94.48(5) yes
N1 Ti1 Cl2 . . 86.15(8) yes
Cl3 Ti1 Cl2 4 . 173.17(6) yes
Cl3 Ti1 Cl2 . . 90.36(3) yes
Cl1 Ti1 Cl2 . . 92.01(4) yes
N1 Ti1 Cl2 . 4 86.15(8) ?
Cl3 Ti1 Cl2 4 4 90.36(3) ?
Cl3 Ti1 Cl2 . 4 173.17(6) ?
Cl1 Ti1 Cl2 . 4 92.01(4) ?
Cl2 Ti1 Cl2 . 4 87.29(5) yes
C2 N1 C6 . . 117.1(4) ?
C2 N1 Ti1 . . 121.5(3) ?
C6 N1 Ti1 . . 121.4(3) ?
N1 C2 C3 . . 123.0(5) ?
C2 C3 C4 . . 120.7(5) ?
C5 C4 C3 . . 115.6(5) ?
C5 C4 C4' . . 122.3(5) ?
C3 C4 C4' . . 122.1(5) ?
C6 C5 C4 . . 120.3(5) ?
N1 C6 C5 . . 123.2(5) ?
C16 N11 C12 . . 121.7(5) ?
N11 C12 C13 . . 120.3(5) ?
C12 C13 C14 . . 120.4(5) ?
C13 C14 C15 . . 117.6(5) ?
C13 C14 C14' . . 121.6(5) ?
C15 C14 C14' . . 120.9(5) ?
C16 C15 C14 . . 119.5(5) ?
N11 C16 C15 . . 120.6(5) ?
N21 C22 C23 . . 178.6(7) ?

loop_
_geom_bond_atom_site_label_1
_geom_bond_atom_site_label_2
_geom_bond_site_symmetry_2
_geom_bond_distance
_geom_bond_publ_flag
Ti1 N1 . 2.241(4) yes
Ti1 Cl3 4 2.2910(10) ?
Ti1 Cl3 . 2.2910(10) yes
Ti1 Cl1 . 2.3086(15) yes
Ti1 Cl2 . 2.3485(10) yes
Ti1 Cl2 4 2.3485(10) ?
N1 C2 . 1.335(6) ?
N1 C6 . 1.341(6) ?
C2 C3 . 1.371(8) ?
C3 C4 . 1.398(7) ?
C4 C5 . 1.394(7) ?
C4 C4' . 1.487(8) ?
C5 C6 . 1.375(7) ?
N11 C16 . 1.328(7) ?
N11 C12 . 1.341(7) ?
C12 C13 . 1.359(7) ?
C13 C14 . 1.395(7) ?
C14 C15 . 1.401(7) ?
C14 C14' . 1.485(7) ?
C15 C16 . 1.376(7) ?
N21 C22 . 1.136(8) ?
C22 C23 . 1.437(8) ?

loop_
_geom_torsion_atom_site_label_1
_geom_torsion_atom_site_label_2
_geom_torsion_atom_site_label_3
_geom_torsion_atom_site_label_4
_geom_torsion_site_symmetry_1
_geom_torsion
Cl3 Ti1 N1 C2 4 45.68(3)
Cl3 Ti1 N1 C2 . -45.68(3)
Cl1 Ti1 N1 C2 . 180.000(12)
Cl2 Ti1 N1 C2 . -136.23(3)
Cl2 Ti1 N1 C2 4 136.23(3)
Cl3 Ti1 N1 C6 4 -134.32(3)
Cl3 Ti1 N1 C6 . 134.32(3)
Cl1 Ti1 N1 C6 . 0.000(12)
Cl2 Ti1 N1 C6 . 43.77(3)
Cl2 Ti1 N1 C6 4 -43.77(3)
C6 N1 C2 C3 . 0.000(2)
Ti1 N1 C2 C3 . 180.0000(10)
N1 C2 C3 C4 . 0.000(3)
C2 C3 C4 C5 . 0.000(2)
C2 C3 C4 C4' . 180.000(2)
C3 C4 C5 C6 . 0.000(2)
C4' C4 C5 C6 . 180.000(2)
C2 N1 C6 C5 . 0.000(2)
Ti1 N1 C6 C5 . 180.000(2)
C4 C5 C6 N1 . 0.000(2)
C16 N11 C12 C13 . 0.000(2)
N11 C12 C13 C14 . 0.000(3)
C12 C13 C14 C15 . 0.000(2)
C12 C13 C14 C14' . 180.000(2)
C13 C14 C15 C16 . 0.000(2)
C14' C14 C15 C16 . 180.000(2)
C12 N11 C16 C15 . 0.000(2)
C14 C15 C16 N11 . 0.000(2)
